data_4302847
loop_
_publ_author_name
'Roxanne M. Jenkins'
'Michael L. Singleton'
'Elky Almaraz'
'Joseph H. Reibenspies'
'Marcetta Y. Darensbourg'

_publ_section_title
;
Imidazole-Containing (N3S)-NiII Complexes Relating to Nickel Containing
Biomolecules
;
_journal_name_full 'Inorganic Chemistry'
_journal_page_first 7280
_journal_page_last 7293
_journal_paper_doi 10.1021/ic900778k
_journal_volume 48
_journal_year 2009
_chemical_formula_sum 'C16 H34 Cl2 N4 Ni2 S2'
_chemical_formula_weight 534.91
_chemical_name_systematic
; 
 ? 
;
_space_group_IT_number 14
_symmetry_cell_setting monoclinic
_symmetry_space_group_name_Hall '-P 2ybc'
_symmetry_space_group_name_H-M 'P 1 21/c 1'
_atom_sites_solution_hydrogens geom
_atom_sites_solution_primary direct
_atom_sites_solution_secondary difmap
_audit_creation_method SHELXL-97
_cell_angle_alpha 90.00
_cell_angle_beta 102.236(6)
_cell_angle_gamma 90.00
_cell_formula_units_Z 2
_cell_length_a 7.599(3)
_cell_length_b 8.361(3)
_cell_length_c 17.927(6)
_cell_measurement_temperature 110(2)
_cell_volume 1113.1(7)
_computing_cell_refinement 'Bruker SMART'
_computing_data_collection 'Bruker SMART'
_computing_data_reduction 'Bruker SHELXTL'
_computing_molecular_graphics 'Bruker SHELXTL'
_computing_publication_material 'Bruker SHELXTL'
_computing_structure_refinement 'SHELXL-97 (Sheldrick, 1997)'
_computing_structure_solution 'SHELXS-97 (Sheldrick, 1990)'
_diffrn_ambient_temperature 110(2)
_diffrn_measured_fraction_theta_full 0.970
_diffrn_measured_fraction_theta_max 0.970
_diffrn_measurement_device_type 'Bruker SMART'
_diffrn_measurement_method '\w scans'
_diffrn_radiation_monochromator graphite
_diffrn_radiation_source 'fine-focus sealed tube'
_diffrn_radiation_type MoK\a
_diffrn_radiation_wavelength 0.71073
_diffrn_reflns_av_R_equivalents 0.0549
_diffrn_reflns_av_sigmaI/netI 0.0413
_diffrn_reflns_limit_h_max 9
_diffrn_reflns_limit_h_min -9
_diffrn_reflns_limit_k_max 9
_diffrn_reflns_limit_k_min -9
_diffrn_reflns_limit_l_max 21
_diffrn_reflns_limit_l_min -21
_diffrn_reflns_number 8046
_diffrn_reflns_theta_full 24.99
_diffrn_reflns_theta_max 24.99
_diffrn_reflns_theta_min 4.02
_exptl_absorpt_coefficient_mu 2.128
_exptl_absorpt_correction_T_max 0.7843
_exptl_absorpt_correction_T_min 0.7408
_exptl_absorpt_correction_type multi-scan
_exptl_crystal_colour red
_exptl_crystal_density_diffrn 1.596
_exptl_crystal_density_method 'not measured'
_exptl_crystal_description block
_exptl_crystal_F_000 560
_exptl_crystal_size_max 0.15
_exptl_crystal_size_mid 0.13
_exptl_crystal_size_min 0.12
_refine_diff_density_max 0.730
_refine_diff_density_min -0.462
_refine_diff_density_rms 0.131
_refine_ls_extinction_method none
_refine_ls_goodness_of_fit_ref 1.155
_refine_ls_hydrogen_treatment constr
_refine_ls_matrix_type full
_refine_ls_number_parameters 119
_refine_ls_number_reflns 1899
_refine_ls_number_restraints 0
_refine_ls_restrained_S_all 1.155
_refine_ls_R_factor_all 0.0690
_refine_ls_R_factor_gt 0.0597
_refine_ls_shift/su_max 0.001
_refine_ls_shift/su_mean 0.000
_refine_ls_structure_factor_coef Fsqd
_refine_ls_weighting_details 'calc w=1/[\s^2^(Fo^2^)+(0.0487P)^2^+6.3390P] where P=(Fo^2^+2Fc^2^)/3'
_refine_ls_weighting_scheme calc
_refine_ls_wR_factor_gt 0.1337
_refine_ls_wR_factor_ref 0.1369
_reflns_number_gt 1654
_reflns_number_total 1899
_reflns_threshold_expression >2sigma(I)
_cod_data_source_file ic900778k_si_002_2.cif
_cod_data_source_block rmjm
_cod_depositor_comments
;
The following automatic conversions were performed:
'_symmetry_cell_setting' value 'Monoclinic' changed to 'monoclinic'
according to '/home/saulius/struct/CIF-dictionaries/cif_core.dic'
dictionary named 'cif_core.dic' version 2.4.1 from 2010-06-29.

Automatic conversion script
Id: cif_fix_enum 1527 2010-12-29 10:47:43Z saulius 
;
_cod_database_code 4302847

loop_
_symmetry_equiv_pos_as_xyz
'x, y, z'
'-x, y+1/2, -z+1/2'
'-x, -y, -z'
'x, -y-1/2, z-1/2'

loop_
_atom_site_label
_atom_site_type_symbol
_atom_site_fract_x
_atom_site_fract_y
_atom_site_fract_z
_atom_site_U_iso_or_equiv
_atom_site_adp_type
_atom_site_occupancy
_atom_site_symmetry_multiplicity
_atom_site_calc_flag
_atom_site_refinement_flags
_atom_site_disorder_assembly
_atom_site_disorder_group
Ni1 Ni 0.31598(10) 0.46577(9) 0.43610(4) 0.0216(3) Uani 1 1 d . . .
Cl1 Cl 0.1784(2) 0.70069(16) 0.38297(8) 0.0253(3) Uani 1 1 d . . .
S1 S 0.37641(19) 0.55328(17) 0.56472(8) 0.0214(3) Uani 1 1 d . . .
N1 N 0.2700(7) 0.2404(6) 0.4779(3) 0.0251(11) Uani 1 1 d . . .
N2 N 0.2199(7) 0.3312(6) 0.3338(3) 0.0276(11) Uani 1 1 d . . .
C1 C 0.3228(8) 0.3642(7) 0.6061(3) 0.0253(13) Uani 1 1 d . . .
H1A H 0.3962 0.3538 0.6585 0.030 Uiso 1 1 calc R . .
H1B H 0.1944 0.3640 0.6093 0.030 Uiso 1 1 calc R . .
C2 C 0.3594(8) 0.2224(7) 0.5585(3) 0.0252(13) Uani 1 1 d . . .
H2A H 0.4909 0.2119 0.5625 0.030 Uiso 1 1 calc R . .
H2B H 0.3162 0.1233 0.5790 0.030 Uiso 1 1 calc R . .
C3 C 0.0703(8) 0.2289(7) 0.4668(4) 0.0287(14) Uani 1 1 d . . .
H3A H 0.0235 0.3311 0.4826 0.034 Uiso 1 1 calc R . .
H3B H 0.0406 0.1437 0.5005 0.034 Uiso 1 1 calc R . .
C4 C -0.0231(9) 0.1931(7) 0.3860(4) 0.0325(15) Uani 1 1 d . . .
H4A H -0.1548 0.1947 0.3828 0.039 Uiso 1 1 calc R . .
H4B H 0.0098 0.0835 0.3731 0.039 Uiso 1 1 calc R . .
C5 C 0.0207(9) 0.3083(7) 0.3267(4) 0.0314(14) Uani 1 1 d . . .
H5A H -0.0324 0.2671 0.2751 0.038 Uiso 1 1 calc R . .
H5B H -0.0354 0.4133 0.3324 0.038 Uiso 1 1 calc R . .
C6 C 0.3415(8) 0.1207(7) 0.4307(3) 0.0267(13) Uani 1 1 d . . .
H6A H 0.2798 0.0172 0.4331 0.032 Uiso 1 1 calc R . .
H6B H 0.4716 0.1046 0.4518 0.032 Uiso 1 1 calc R . .
C7 C 0.3136(8) 0.1754(7) 0.3457(3) 0.0266(13) Uani 1 1 d . . .
H7A H 0.4321 0.1844 0.3314 0.032 Uiso 1 1 calc R . .
H7B H 0.2420 0.0940 0.3123 0.032 Uiso 1 1 calc R . .
C8 C 0.2516(10) 0.4084(8) 0.2646(4) 0.0336(15) Uani 1 1 d . . .
H8A H 0.3811 0.4110 0.2659 0.050 Uiso 1 1 calc R . .
H8B H 0.2046 0.5180 0.2617 0.050 Uiso 1 1 calc R . .
H8C H 0.1901 0.3481 0.2197 0.050 Uiso 1 1 calc R . .

loop_
_atom_site_aniso_label
_atom_site_aniso_U_11
_atom_site_aniso_U_22
_atom_site_aniso_U_33
_atom_site_aniso_U_23
_atom_site_aniso_U_13
_atom_site_aniso_U_12
Ni1 0.0234(4) 0.0176(4) 0.0231(4) -0.0010(3) 0.0033(3) 0.0021(3)
Cl1 0.0274(8) 0.0199(7) 0.0269(7) 0.0007(6) 0.0020(6) 0.0026(6)
S1 0.0206(7) 0.0208(7) 0.0228(7) -0.0020(6) 0.0046(6) 0.0016(6)
N1 0.027(3) 0.018(2) 0.029(3) 0.002(2) 0.003(2) -0.002(2)
N2 0.034(3) 0.020(3) 0.025(3) -0.004(2) -0.005(2) 0.006(2)
C1 0.026(3) 0.026(3) 0.023(3) 0.004(2) 0.002(2) 0.003(2)
C2 0.024(3) 0.019(3) 0.033(3) 0.006(2) 0.006(3) -0.003(2)
C3 0.026(3) 0.027(3) 0.034(3) -0.002(3) 0.008(3) -0.005(3)
C4 0.027(3) 0.026(3) 0.042(4) -0.014(3) 0.001(3) 0.000(3)
C5 0.037(4) 0.022(3) 0.032(3) -0.001(3) 0.000(3) 0.003(3)
C6 0.023(3) 0.016(3) 0.039(3) 0.000(2) 0.001(3) 0.000(2)
C7 0.027(3) 0.019(3) 0.034(3) -0.007(2) 0.004(3) 0.003(2)
C8 0.046(4) 0.025(3) 0.029(3) -0.002(3) 0.007(3) 0.006(3)

loop_
_atom_type_symbol
_atom_type_description
_atom_type_scat_dispersion_real
_atom_type_scat_dispersion_imag
_atom_type_scat_source
C C 0.0033 0.0016 'International Tables Vol C Tables 4.2.6.8 and 6.1.1.4'
H H 0.0000 0.0000 'International Tables Vol C Tables 4.2.6.8 and 6.1.1.4'
N N 0.0061 0.0033 'International Tables Vol C Tables 4.2.6.8 and 6.1.1.4'
S S 0.1246 0.1234 'International Tables Vol C Tables 4.2.6.8 and 6.1.1.4'
Cl Cl 0.1484 0.1585 'International Tables Vol C Tables 4.2.6.8 and 6.1.1.4'
Ni Ni 0.3393 1.1124 'International Tables Vol C Tables 4.2.6.8 and 6.1.1.4'

loop_
_geom_angle_atom_site_label_1
_geom_angle_atom_site_label_2
_geom_angle_atom_site_label_3
_geom_angle
_geom_angle_site_symmetry_1
_geom_angle_site_symmetry_3
_geom_angle_publ_flag
N1 Ni1 N2 77.3(2) . . ?
N1 Ni1 Cl1 144.45(15) . . ?
N2 Ni1 Cl1 92.91(14) . . ?
N1 Ni1 S1 100.60(15) . 3_666 ?
N2 Ni1 S1 96.77(15) . 3_666 ?
Cl1 Ni1 S1 114.57(6) . 3_666 ?
N1 Ni1 S1 86.66(14) . . ?
N2 Ni1 S1 162.82(15) . . ?
Cl1 Ni1 S1 96.61(6) . . ?
S1 Ni1 S1 92.25(5) 3_666 . ?
C1 S1 Ni1 104.6(2) . 3_666 ?
C1 S1 Ni1 96.53(19) . . ?
Ni1 S1 Ni1 87.75(5) 3_666 . ?
C2 N1 C6 110.0(5) . . ?
C2 N1 C3 111.7(5) . . ?
C6 N1 C3 111.4(5) . . ?
C2 N1 Ni1 111.6(3) . . ?
C6 N1 Ni1 107.1(3) . . ?
C3 N1 Ni1 104.7(4) . . ?
C8 N2 C7 110.5(5) . . ?
C8 N2 C5 109.2(5) . . ?
C7 N2 C5 110.2(5) . . ?
C8 N2 Ni1 114.0(4) . . ?
C7 N2 Ni1 105.8(4) . . ?
C5 N2 Ni1 107.0(4) . . ?
C2 C1 S1 111.3(4) . . ?
N1 C2 C1 111.8(5) . . ?
N1 C3 C4 113.7(5) . . ?
C3 C4 C5 114.7(5) . . ?
N2 C5 C4 112.7(5) . . ?
N1 C6 C7 111.6(5) . . ?
N2 C7 C6 111.1(5) . . ?

loop_
_geom_bond_atom_site_label_1
_geom_bond_atom_site_label_2
_geom_bond_distance
_geom_bond_site_symmetry_2
_geom_bond_publ_flag
Ni1 N1 2.084(5) . ?
Ni1 N2 2.144(5) . ?
Ni1 Cl1 2.3315(17) . ?
Ni1 S1 2.3461(18) 3_666 ?
Ni1 S1 2.3693(17) . ?
S1 C1 1.829(6) . ?
S1 Ni1 2.3461(18) 3_666 ?
N1 C2 1.468(8) . ?
N1 C6 1.487(8) . ?
N1 C3 1.491(8) . ?
N2 C8 1.463(8) . ?
N2 C7 1.478(7) . ?
N2 C5 1.505(9) . ?
C1 C2 1.520(8) . ?
C3 C4 1.501(9) . ?
C4 C5 1.523(9) . ?
C6 C7 1.562(8) . ?

loop_
_geom_torsion_atom_site_label_1
_geom_torsion_atom_site_label_2
_geom_torsion_atom_site_label_3
_geom_torsion_atom_site_label_4
_geom_torsion
_geom_torsion_site_symmetry_1
_geom_torsion_site_symmetry_2
_geom_torsion_site_symmetry_3
_geom_torsion_site_symmetry_4
_geom_torsion_publ_flag
N1 Ni1 S1 C1 -3.9(2) . . . . ?
N2 Ni1 S1 C1 17.3(5) . . . . ?
Cl1 Ni1 S1 C1 140.5(2) . . . . ?
S1 Ni1 S1 C1 -104.4(2) 3_666 . . . ?
N1 Ni1 S1 Ni1 100.50(15) . . . 3_666 ?
N2 Ni1 S1 Ni1 121.8(5) . . . 3_666 ?
Cl1 Ni1 S1 Ni1 -115.05(6) . . . 3_666 ?
S1 Ni1 S1 Ni1 0.0 3_666 . . 3_666 ?
N2 Ni1 N1 C2 164.0(4) . . . . ?
Cl1 Ni1 N1 C2 -119.0(4) . . . . ?
S1 Ni1 N1 C2 69.3(4) 3_666 . . . ?
S1 Ni1 N1 C2 -22.3(4) . . . . ?
N2 Ni1 N1 C6 43.4(4) . . . . ?
Cl1 Ni1 N1 C6 120.4(3) . . . . ?
S1 Ni1 N1 C6 -51.2(4) 3_666 . . . ?
S1 Ni1 N1 C6 -142.9(4) . . . . ?
N2 Ni1 N1 C3 -74.9(4) . . . . ?
Cl1 Ni1 N1 C3 2.1(5) . . . . ?
S1 Ni1 N1 C3 -169.6(3) 3_666 . . . ?
S1 Ni1 N1 C3 98.8(3) . . . . ?
N1 Ni1 N2 C8 -165.6(4) . . . . ?
Cl1 Ni1 N2 C8 49.0(4) . . . . ?
S1 Ni1 N2 C8 -66.2(4) 3_666 . . . ?
S1 Ni1 N2 C8 172.6(4) . . . . ?
N1 Ni1 N2 C7 -43.9(4) . . . . ?
Cl1 Ni1 N2 C7 170.7(4) . . . . ?
S1 Ni1 N2 C7 55.5(4) 3_666 . . . ?
S1 Ni1 N2 C7 -65.7(7) . . . . ?
N1 Ni1 N2 C5 73.6(4) . . . . ?
Cl1 Ni1 N2 C5 -71.8(3) . . . . ?
S1 Ni1 N2 C5 173.0(3) 3_666 . . . ?
S1 Ni1 N2 C5 51.9(7) . . . . ?
Ni1 S1 C1 C2 -60.1(4) 3_666 . . . ?
Ni1 S1 C1 C2 29.2(4) . . . . ?
C6 N1 C2 C1 167.0(5) . . . . ?
C3 N1 C2 C1 -68.7(6) . . . . ?
Ni1 N1 C2 C1 48.2(6) . . . . ?
S1 C1 C2 N1 -52.5(6) . . . . ?
C2 N1 C3 C4 -161.2(5) . . . . ?
C6 N1 C3 C4 -37.7(7) . . . . ?
Ni1 N1 C3 C4 77.7(5) . . . . ?
N1 C3 C4 C5 -54.5(7) . . . . ?
C8 N2 C5 C4 165.6(5) . . . . ?
C7 N2 C5 C4 44.0(6) . . . . ?
Ni1 N2 C5 C4 -70.6(5) . . . . ?
C3 C4 C5 N2 50.8(7) . . . . ?
C2 N1 C6 C7 -156.8(5) . . . . ?
C3 N1 C6 C7 78.7(6) . . . . ?
Ni1 N1 C6 C7 -35.3(5) . . . . ?
C8 N2 C7 C6 159.4(5) . . . . ?
C5 N2 C7 C6 -79.9(6) . . . . ?
Ni1 N2 C7 C6 35.5(5) . . . . ?
N1 C6 C7 N2 -1.1(7) . . . . ?
